data_1514757
loop_
_publ_author_name
'Li, Jia'
'Huang, Peng'
'Wu, Xue-Ru'
'Tao, Jun'
'Huang, Rong-Bin'
'Zheng, Lan-Sun'

_publ_section_title
;
 Metal-organic frameworks displaying single crystal-to-single crystal
 transformation through postsynthetic uptake of metal clusters
;
_journal_issue 8
_journal_name_full 'Chemical Science'
_journal_page_first 3232
_journal_paper_doi 10.1039/c3sc51379c
_journal_volume 4
_journal_year 2013
_chemical_formula_sum 'C122 H178 Co6 N14 O46'
_chemical_formula_weight 2930.36
_chemical_name_systematic
;
?
;
_space_group_IT_number 204
_symmetry_cell_setting cubic
_symmetry_space_group_name_Hall '-I 2 2 3'
_symmetry_space_group_name_H-M 'I m -3'
_atom_sites_solution_hydrogens geom
_atom_sites_solution_primary direct
_atom_sites_solution_secondary difmap
_audit_creation_method SHELXL-97
_cell_angle_alpha 90.00
_cell_angle_beta 90.00
_cell_angle_gamma 90.00
_cell_formula_units_Z 6
_cell_length_a 27.24960(10)
_cell_length_b 27.24960(10)
_cell_length_c 27.24960(10)
_cell_measurement_temperature 173(2)
_cell_volume 20233.94(13)
_computing_structure_refinement 'SHELXL-97 (Sheldrick, 1997)'
_computing_structure_solution 'SHELXS-97 (Sheldrick, 1990)'
_diffrn_ambient_temperature 173(2)
_diffrn_measured_fraction_theta_full 0.989
_diffrn_measured_fraction_theta_max 0.989
_diffrn_radiation_monochromator graphite
_diffrn_radiation_source 'fine-focus sealed tube'
_diffrn_radiation_type CuK\a
_diffrn_radiation_wavelength 1.54178
_diffrn_reflns_av_R_equivalents 0.1013
_diffrn_reflns_av_sigmaI/netI 0.1026
_diffrn_reflns_limit_h_max 6
_diffrn_reflns_limit_h_min -31
_diffrn_reflns_limit_k_max 20
_diffrn_reflns_limit_k_min -15
_diffrn_reflns_limit_l_max 24
_diffrn_reflns_limit_l_min -23
_diffrn_reflns_number 8897
_diffrn_reflns_theta_full 61.99
_diffrn_reflns_theta_max 61.99
_diffrn_reflns_theta_min 3.24
_exptl_absorpt_coefficient_mu 6.402
_exptl_crystal_density_diffrn 1.443
_exptl_crystal_density_method 'not measured'
_exptl_crystal_F_000 9228
_refine_diff_density_max 2.039
_refine_diff_density_min -1.034
_refine_diff_density_rms 0.145
_refine_ls_extinction_method none
_refine_ls_goodness_of_fit_ref 1.591
_refine_ls_hydrogen_treatment constr
_refine_ls_matrix_type full
_refine_ls_number_parameters 128
_refine_ls_number_reflns 2827
_refine_ls_number_restraints 2
_refine_ls_restrained_S_all 1.593
_refine_ls_R_factor_all 0.1667
_refine_ls_R_factor_gt 0.1274
_refine_ls_shift/su_max 0.000
_refine_ls_shift/su_mean 0.000
_refine_ls_structure_factor_coef Fsqd
_refine_ls_weighting_details 'calc w=1/[\s^2^(Fo^2^)+(0.1000P)^2^+0.0000P] where P=(Fo^2^+2Fc^2^)/3'
_refine_ls_weighting_scheme calc
_refine_ls_wR_factor_gt 0.3220
_refine_ls_wR_factor_ref 0.3520
_reflns_number_gt 1478
_reflns_number_total 2827
_reflns_threshold_expression >2sigma(I)
_cod_data_source_file c3sc51379c.txt
_cod_data_source_block 2
_cod_depositor_comments
;
The following automatic conversions were performed:

'_symmetry_cell_setting' value 'Cubic' changed to 'cubic' according
to
/usr/data/users/saulius/automatic-downloads/retrospective/RSC/lib/dictionaries/cif_core.dic
dictionary named 'cif_core.dic' version 2.4.2 from 2011-04-26.

Automatic conversion script
Id: cif_fix_values 2281 2013-09-26 08:29:07Z andrius 
;
_cod_original_sg_symbol_H-M Im-3
_cod_database_code 1514757

loop_
_symmetry_equiv_pos_as_xyz
'x, y, z'
'-x, -y, z'
'-x, y, -z'
'x, -y, -z'
'z, x, y'
'z, -x, -y'
'-z, -x, y'
'-z, x, -y'
'y, z, x'
'-y, z, -x'
'y, -z, -x'
'-y, -z, x'
'x+1/2, y+1/2, z+1/2'
'-x+1/2, -y+1/2, z+1/2'
'-x+1/2, y+1/2, -z+1/2'
'x+1/2, -y+1/2, -z+1/2'
'z+1/2, x+1/2, y+1/2'
'z+1/2, -x+1/2, -y+1/2'
'-z+1/2, -x+1/2, y+1/2'
'-z+1/2, x+1/2, -y+1/2'
'y+1/2, z+1/2, x+1/2'
'-y+1/2, z+1/2, -x+1/2'
'y+1/2, -z+1/2, -x+1/2'
'-y+1/2, -z+1/2, x+1/2'
'-x, -y, -z'
'x, y, -z'
'x, -y, z'
'-x, y, z'
'-z, -x, -y'
'-z, x, y'
'z, x, -y'
'z, -x, y'
'-y, -z, -x'
'y, -z, x'
'-y, z, x'
'y, z, -x'
'-x+1/2, -y+1/2, -z+1/2'
'x+1/2, y+1/2, -z+1/2'
'x+1/2, -y+1/2, z+1/2'
'-x+1/2, y+1/2, z+1/2'
'-z+1/2, -x+1/2, -y+1/2'
'-z+1/2, x+1/2, y+1/2'
'z+1/2, x+1/2, -y+1/2'
'z+1/2, -x+1/2, y+1/2'
'-y+1/2, -z+1/2, -x+1/2'
'y+1/2, -z+1/2, x+1/2'
'-y+1/2, z+1/2, x+1/2'
'y+1/2, z+1/2, -x+1/2'

loop_
_atom_site_label
_atom_site_type_symbol
_atom_site_fract_x
_atom_site_fract_y
_atom_site_fract_z
_atom_site_U_iso_or_equiv
_atom_site_adp_type
_atom_site_occupancy
_atom_site_symmetry_multiplicity
_atom_site_calc_flag
_atom_site_refinement_flags
Co1 Co 0.5000 0.05552(12) 0.05463(12) 0.0997(11) Uani 1 2 d SD
Co2 Co 0.5000 0.16840(9) 0.0000 0.0417(7) Uani 1 4 d S
O1 O 0.4383(3) 0.0925(2) 0.0777(3) 0.099(3) Uani 1 1 d .
O2 O 0.4468(2) 0.1706(2) 0.0529(2) 0.0616(17) Uani 1 1 d .
O3 O 0.5000 0.0905(4) 0.0000 0.066(4) Uani 1 4 d S
O4 O 0.4468(4) 0.0000 0.0319(4) 0.108(4) Uani 1 2 d SD
O1W O 0.5000 0.0000 0.1104(5) 0.28(2) Uani 1 4 d SD
O2W O 0.5000 0.2460(5) 0.0000 0.081(4) Uani 1 4 d S
C1 C 0.4268(4) 0.1387(4) 0.0756(4) 0.066(3) Uani 1 1 d .
C2 C 0.3810(4) 0.1532(3) 0.1062(4) 0.067(3) Uani 1 1 d .
C3 C 0.3522(4) 0.1178(4) 0.1312(4) 0.077(3) Uani 1 1 d .
H3A H 0.3618 0.0850 0.1317 0.093 Uiso 1 1 calc R
C4 C 0.3114(4) 0.1318(3) 0.1539(4) 0.071(3) Uani 1 1 d .
H4A H 0.2904 0.1081 0.1666 0.085 Uiso 1 1 calc R
C5 C 0.2994(3) 0.1824(3) 0.1592(4) 0.065(3) Uani 1 1 d .
C6 C 0.3295(3) 0.2173(3) 0.1382(3) 0.065(3) Uani 1 1 d .
H6A H 0.3231 0.2505 0.1427 0.078 Uiso 1 1 calc R
C7 C 0.3693(4) 0.2027(3) 0.1104(4) 0.062(2) Uani 1 1 d .
H7A H 0.3884 0.2260 0.0945 0.075 Uiso 1 1 calc R
C8 C 0.2535(4) 0.1981(3) 0.1857(4) 0.067(3) Uani 1 1 d .
C9 C 0.2384(3) 0.1716(3) 0.2279(3) 0.060(3) Uani 1 1 d .
H9A H 0.2563 0.1444 0.2381 0.073 Uiso 1 1 calc R

loop_
_atom_site_aniso_label
_atom_site_aniso_U_11
_atom_site_aniso_U_22
_atom_site_aniso_U_33
_atom_site_aniso_U_23
_atom_site_aniso_U_13
_atom_site_aniso_U_12
Co1 0.094(2) 0.098(2) 0.107(2) -0.0030(18) 0.000 0.000
Co2 0.0333(14) 0.0395(15) 0.0523(16) 0.000 0.000 0.000
O1 0.106(6) 0.049(4) 0.140(7) -0.020(4) 0.087(5) 0.004(4)
O2 0.045(3) 0.054(4) 0.086(4) 0.005(3) 0.031(3) 0.004(3)
O3 0.049(7) 0.030(6) 0.118(11) 0.000 0.000 0.000
O4 0.133(10) 0.074(7) 0.116(9) 0.000 -0.019(8) 0.000
O1W 0.23(3) 0.010(8) 0.62(7) 0.000 0.000 0.000
O2W 0.042(7) 0.071(9) 0.130(13) 0.000 0.000 0.000
C1 0.070(6) 0.060(6) 0.068(6) -0.010(5) 0.031(5) 0.004(5)
C2 0.072(6) 0.050(5) 0.079(7) -0.002(5) 0.040(5) 0.014(5)
C3 0.080(7) 0.048(5) 0.104(8) 0.007(5) 0.050(7) 0.015(5)
C4 0.085(7) 0.051(5) 0.077(7) 0.019(5) 0.047(6) 0.013(5)
C5 0.071(6) 0.049(5) 0.074(6) 0.015(5) 0.048(5) 0.020(5)
C6 0.069(6) 0.055(5) 0.070(6) 0.009(5) 0.038(5) 0.020(5)
C7 0.074(6) 0.043(5) 0.070(6) 0.015(4) 0.019(5) 0.002(5)
C8 0.071(6) 0.055(5) 0.076(7) 0.009(5) 0.045(5) 0.010(5)
C9 0.053(5) 0.056(5) 0.072(6) 0.023(5) 0.023(5) 0.030(4)

loop_
_atom_type_symbol
_atom_type_description
_atom_type_scat_dispersion_real
_atom_type_scat_dispersion_imag
_atom_type_scat_source
C C 0.0181 0.0091 'International Tables Vol C Tables 4.2.6.8 and 6.1.1.4'
H H 0.0000 0.0000 'International Tables Vol C Tables 4.2.6.8 and 6.1.1.4'
N N 0.0311 0.0180 'International Tables Vol C Tables 4.2.6.8 and 6.1.1.4'
O O 0.0492 0.0322 'International Tables Vol C Tables 4.2.6.8 and 6.1.1.4'
Co Co -2.3653 3.6143 'International Tables Vol C Tables 4.2.6.8 and 6.1.1.4'

loop_
_geom_angle_atom_site_label_1
_geom_angle_atom_site_label_2
_geom_angle_atom_site_label_3
_geom_angle
_geom_angle_site_symmetry_1
_geom_angle_site_symmetry_3
O3 Co1 O1 89.6(3) . 28_655
O3 Co1 O1 89.6(3) . .
O1 Co1 O1 109.5(5) 28_655 .
O3 Co1 O1W 167.8(4) . .
O1 Co1 O1W 97.4(3) 28_655 .
O1 Co1 O1W 97.4(3) . .
O3 Co1 O4 97.7(4) . 2_655
O1 Co1 O4 83.3(3) 28_655 2_655
O1 Co1 O4 165.3(3) . 2_655
O1W Co1 O4 73.3(4) . 2_655
O3 Co1 O4 97.7(4) . .
O1 Co1 O4 165.3(3) 28_655 .
O1 Co1 O4 83.3(3) . .
O1W Co1 O4 73.3(4) . .
O4 Co1 O4 83.1(5) 2_655 .
O3 Co1 Co1 32.6(3) . 26
O1 Co1 Co1 107.8(3) 28_655 26
O1 Co1 Co1 107.8(3) . 26
O1W Co1 Co1 135.1(3) . 26
O4 Co1 Co1 73.5(3) 2_655 26
O4 Co1 Co1 73.5(3) . 26
O2 Co2 O2 89.6(4) 28_655 3_655
O2 Co2 O2 176.7(4) 28_655 26
O2 Co2 O2 90.3(4) 3_655 26
O2 Co2 O2 90.3(4) 28_655 .
O2 Co2 O2 176.7(4) 3_655 .
O2 Co2 O2 89.6(4) 26 .
O2 Co2 O2W 88.34(18) 28_655 .
O2 Co2 O2W 88.34(18) 3_655 .
O2 Co2 O2W 88.34(18) 26 .
O2 Co2 O2W 88.34(18) . .
O2 Co2 O3 91.66(18) 28_655 .
O2 Co2 O3 91.66(18) 3_655 .
O2 Co2 O3 91.66(18) 26 .
O2 Co2 O3 91.66(18) . .
O2W Co2 O3 180.0 . .
C1 O1 Co1 131.2(6) . .
C1 O2 Co2 131.7(6) . .
Co1 O3 Co1 114.7(6) 26 .
Co1 O3 Co2 122.6(3) 26 .
Co1 O3 Co2 122.6(3) . .
O4 O4 Co1 106.5(3) 26 .
O4 O4 Co1 106.5(3) 26 2_655
Co1 O4 Co1 87.7(4) . 2_655
Co1 O1W Co1 89.7(6) 2_655 .
O2 C1 O1 128.1(8) . .
O2 C1 C2 117.3(8) . .
O1 C1 C2 114.7(8) . .
C7 C2 C3 119.5(8) . .
C7 C2 C1 118.4(9) . .
C3 C2 C1 122.0(8) . .
C4 C3 C2 119.5(9) . .
C3 C4 C5 121.2(9) . .
C6 C5 C4 119.2(8) . .
C6 C5 C8 119.8(8) . .
C4 C5 C8 121.1(8) . .
C7 C6 C5 119.7(8) . .
C6 C7 C2 120.3(8) . .
C9 C8 C9 119.5(9) 5 .
C9 C8 C5 121.5(8) 5 .
C9 C8 C5 118.9(8) . .
C8 C9 C8 120.5(9) 9 .

loop_
_geom_bond_atom_site_label_1
_geom_bond_atom_site_label_2
_geom_bond_distance
_geom_bond_site_symmetry_2
Co1 O3 1.768(6) .
Co1 O1 2.059(7) 28_655
Co1 O1 2.059(7) .
Co1 O1W 2.144(10) .
Co1 O4 2.185(7) 2_655
Co1 O4 2.185(7) .
Co1 Co1 2.977(7) 26
Co2 O2 2.045(5) 28_655
Co2 O2 2.045(5) 3_655
Co2 O2 2.045(5) 26
Co2 O2 2.045(5) .
Co2 O2W 2.114(14) .
Co2 O3 2.123(11) .
O1 C1 1.298(11) .
O2 C1 1.198(11) .
O3 Co1 1.768(6) 26
O4 O4 1.74(2) 26
O4 Co1 2.185(7) 2_655
O1W Co1 2.144(10) 2_655
C1 C2 1.551(12) .
C2 C7 1.390(12) .
C2 C3 1.419(13) .
C3 C4 1.327(12) .
C4 C5 1.424(12) .
C5 C6 1.381(12) .
C5 C8 1.506(11) .
C6 C7 1.381(12) .
C8 C9 1.356(12) 5
C8 C9 1.419(11) .
C9 C8 1.356(12) 9
